data_7000158
loop_
_publ_author_name
'Chen, Xu-Dong'
'Mak, Thomas C. W.'

_publ_section_title
;
 Single-strand helical complexes constructed from
 2-pyridinyl-3-pyridinylmethanone: tuning the helical pitch length by
 variation of metal cation and/or counter anion.
;
_journal_issue 22
_journal_name_full 'Dalton transactions (Cambridge, England : 2003)'
_journal_page_first 3646
_journal_page_last 3652
_journal_paper_doi 10.1039/b510569b
_journal_year 2005
_chemical_formula_sum 'C13 H13 Cl2 Cu N3 O10'
_chemical_formula_weight 505.70
_chemical_name_systematic
;
?
;
_space_group_IT_number 61
_symmetry_cell_setting orthorhombic
_symmetry_space_group_name_Hall '-P 2ac 2ab'
_symmetry_space_group_name_H-M 'P b c a'
_atom_sites_solution_hydrogens geom
_atom_sites_solution_primary direct
_atom_sites_solution_secondary difmap
_audit_creation_method SHELXL-97
_cell_angle_alpha 90.00
_cell_angle_beta 90.00
_cell_angle_gamma 90.00
_cell_formula_units_Z 8
_cell_length_a 18.9186(11)
_cell_length_b 8.1263(5)
_cell_length_c 24.8022(14)
_cell_measurement_temperature 293(2)
_cell_volume 3813.0(4)
_computing_structure_refinement 'SHELXL-97 (Sheldrick, 1997)'
_computing_structure_solution 'SHELXS-97 (Sheldrick, 1990)'
_diffrn_ambient_temperature 293(2)
_diffrn_measured_fraction_theta_full 0.997
_diffrn_measured_fraction_theta_max 0.997
_diffrn_radiation_monochromator graphite
_diffrn_radiation_source 'fine-focus sealed tube'
_diffrn_radiation_type MoK\a
_diffrn_radiation_wavelength 0.71073
_diffrn_reflns_av_R_equivalents 0.0393
_diffrn_reflns_av_sigmaI/netI 0.0269
_diffrn_reflns_limit_h_max 22
_diffrn_reflns_limit_h_min -22
_diffrn_reflns_limit_k_max 9
_diffrn_reflns_limit_k_min -9
_diffrn_reflns_limit_l_max 29
_diffrn_reflns_limit_l_min -25
_diffrn_reflns_number 19358
_diffrn_reflns_theta_full 25.01
_diffrn_reflns_theta_max 25.01
_diffrn_reflns_theta_min 1.96
_exptl_absorpt_coefficient_mu 1.485
_exptl_absorpt_correction_T_max 1.000000
_exptl_absorpt_correction_T_min 0.764402
_exptl_absorpt_correction_type multi-scan
_exptl_crystal_colour Green
_exptl_crystal_density_diffrn 1.762
_exptl_crystal_density_method 'not measured'
_exptl_crystal_description Block
_exptl_crystal_F_000 2040
_exptl_crystal_size_max 0.43
_exptl_crystal_size_mid 0.43
_exptl_crystal_size_min 0.38
_refine_diff_density_max 0.701
_refine_diff_density_min -0.453
_refine_diff_density_rms 0.090
_refine_ls_extinction_method none
_refine_ls_goodness_of_fit_ref 1.169
_refine_ls_hydrogen_treatment mixed
_refine_ls_matrix_type full
_refine_ls_number_parameters 318
_refine_ls_number_reflns 3354
_refine_ls_number_restraints 372
_refine_ls_restrained_S_all 1.349
_refine_ls_R_factor_all 0.0600
_refine_ls_R_factor_gt 0.0466
_refine_ls_shift/su_max 0.000
_refine_ls_shift/su_mean 0.000
_refine_ls_structure_factor_coef Fsqd
_refine_ls_weighting_details 'calc w=1/[\s^2^(Fo^2^)+(0.0535P)^2^+7.6289P] where P=(Fo^2^+2Fc^2^)/3'
_refine_ls_weighting_scheme calc
_refine_ls_wR_factor_gt 0.1131
_refine_ls_wR_factor_ref 0.1235
_reflns_number_gt 2742
_reflns_number_total 3354
_reflns_threshold_expression >2sigma(I)
_cod_data_source_file b510569b.txt
_cod_data_source_block Compound(7)
_cod_depositor_comments
;
The following automatic conversions were performed:
'_symmetry_cell_setting' value 'Orthorhombic' changed to 'orthorhombic'
according to '/home/saulius/struct/CIF-dictionaries/cif_core.dic'
dictionary named 'cif_core.dic' version 2.4.1 from
2010-06-29.

'_exptl_absorpt_correction_type' value 'Multi-scan' changed
to 'multi-scan' according to
'/home/saulius/struct/CIF-dictionaries/cif_core.dic' dictionary named
'cif_core.dic' version 2.4.1 from 2010-06-29.

Automatic conversion script
Id: cif_fix_enum 1527 2010-12-29 10:47:43Z saulius 
;
_cod_original_sg_symbol_H-M Pbca
_cod_database_code 7000158

loop_
_symmetry_equiv_pos_as_xyz
'x, y, z'
'-x+1/2, -y, z+1/2'
'-x, y+1/2, -z+1/2'
'x+1/2, -y+1/2, -z'
'-x, -y, -z'
'x-1/2, y, -z-1/2'
'x, -y-1/2, z-1/2'
'-x-1/2, y-1/2, z'

loop_
_atom_site_label
_atom_site_type_symbol
_atom_site_fract_x
_atom_site_fract_y
_atom_site_fract_z
_atom_site_U_iso_or_equiv
_atom_site_adp_type
_atom_site_occupancy
_atom_site_symmetry_multiplicity
_atom_site_calc_flag
_atom_site_refinement_flags
_atom_site_disorder_assembly
_atom_site_disorder_group
Cu1 Cu 0.43389(3) 0.44595(7) 0.14474(2) 0.0266(2) Uani 1 1 d . . .
O1 O 0.50582(16) 0.3415(4) 0.19347(12) 0.0301(7) Uani 1 1 d . . .
N1 N 0.49215(19) 0.3272(5) 0.09004(13) 0.0251(8) Uani 1 1 d . . .
N2 N 0.61491(19) 0.0297(5) 0.28937(14) 0.0270(8) Uani 1 1 d . . .
N3 N 0.3593(2) 0.5280(5) 0.09539(16) 0.0356(10) Uani 1 1 d . . .
C1 C 0.4810(3) 0.3188(6) 0.03727(17) 0.0318(11) Uani 1 1 d . . .
H1A H 0.4443 0.3794 0.0222 0.038 Uiso 1 1 calc R . .
C2 C 0.5230(3) 0.2217(6) 0.00374(19) 0.0365(12) Uani 1 1 d . . .
H2A H 0.5154 0.2204 -0.0333 0.044 Uiso 1 1 calc R . .
C3 C 0.5757(3) 0.1279(7) 0.02621(19) 0.0375(12) Uani 1 1 d . . .
H3A H 0.6033 0.0603 0.0045 0.045 Uiso 1 1 calc R . .
C4 C 0.5875(2) 0.1344(6) 0.08107(18) 0.0306(10) Uani 1 1 d . . .
H4A H 0.6226 0.0708 0.0969 0.037 Uiso 1 1 calc R . .
C5 C 0.5460(2) 0.2371(5) 0.11169(16) 0.0240(9) Uani 1 1 d . . .
C6 C 0.5503(2) 0.2555(5) 0.17083(17) 0.0238(9) Uani 1 1 d . . .
C7 C 0.5749(2) 0.1069(6) 0.25284(18) 0.0265(10) Uani 1 1 d . . .
H7A H 0.5268 0.1191 0.2597 0.032 Uiso 1 1 calc R . .
C8 C 0.6018(2) 0.1693(6) 0.20534(17) 0.0255(9) Uani 1 1 d . . .
C9 C 0.6736(3) 0.1526(7) 0.19524(19) 0.0364(12) Uani 1 1 d . . .
H9A H 0.6933 0.1934 0.1636 0.044 Uiso 1 1 calc R . .
C10 C 0.7152(3) 0.0744(7) 0.2331(2) 0.0410(13) Uani 1 1 d . . .
H10A H 0.7634 0.0619 0.2273 0.049 Uiso 1 1 calc R . .
C11 C 0.6843(3) 0.0147(6) 0.2797(2) 0.0348(11) Uani 1 1 d . . .
H11A H 0.7126 -0.0375 0.3051 0.042 Uiso 1 1 calc R . .
C12 C 0.2627(3) 0.6793(8) 0.0413(2) 0.0546(16) Uani 1 1 d . . .
H12C H 0.2783 0.7887 0.0328 0.065 Uiso 1 1 calc R . .
H12B H 0.2204 0.6850 0.0626 0.065 Uiso 1 1 calc R . .
H12A H 0.2533 0.6202 0.0086 0.065 Uiso 1 1 calc R . .
C13 C 0.3177(3) 0.5944(6) 0.0717(2) 0.0342(11) Uani 1 1 d . . .
Cl1 Cl 0.82887(7) 0.11660(19) 0.08297(6) 0.0481(4) Uani 1 1 d D . .
O2 O 0.7562(2) 0.1227(8) 0.07513(19) 0.0837(17) Uani 1 1 d D A .
O3 O 0.8460(4) 0.0450(12) 0.1329(2) 0.107(3) Uani 0.865(9) 1 d PDU A 1
O4 O 0.8595(3) 0.0087(7) 0.0433(2) 0.080(2) Uani 0.865(9) 1 d PDU A 1
O5 O 0.8616(4) 0.2666(8) 0.0737(5) 0.150(4) Uani 0.865(9) 1 d PDU A 1
O3' O 0.8443(11) 0.218(4) 0.1278(11) 0.077(11) Uani 0.135(9) 1 d PDU A 2
O4' O 0.8521(13) -0.0426(18) 0.0944(18) 0.130(14) Uani 0.135(9) 1 d PDU A 2
O5' O 0.8641(12) 0.181(5) 0.0381(9) 0.124(14) Uani 0.135(9) 1 d PDU A 2
Cl2 Cl 0.37771(7) 0.01397(16) 0.15051(6) 0.0418(3) Uani 1 1 d DU . .
O6 O 0.3585(2) 0.1809(5) 0.1565(2) 0.0642(12) Uani 1 1 d DU B .
O7 O 0.3289(4) -0.0988(7) 0.1682(4) 0.093(3) Uani 0.783(10) 1 d PDU B 1
O8 O 0.4459(3) -0.0165(7) 0.1727(3) 0.069(2) Uani 0.783(10) 1 d PDU B 1
O9 O 0.3882(5) -0.0096(10) 0.0936(2) 0.102(3) Uani 0.783(10) 1 d PDU B 1
O7' O 0.3739(16) -0.043(3) 0.2048(5) 0.108(9) Uani 0.217(10) 1 d PDU B 2
O8' O 0.4443(7) -0.013(2) 0.1301(11) 0.070(7) Uani 0.217(10) 1 d PDU B 2
O9' O 0.3245(10) -0.067(2) 0.1216(11) 0.102(9) Uani 0.217(10) 1 d PDU B 2
O1W O 0.5009(2) 0.6746(5) 0.13816(15) 0.0484(10) Uani 1 1 d . . .
H1WA H 0.4783 0.7541 0.1490 0.080 Uiso 1 1 d R . .
H1WB H 0.5474 0.6684 0.1385 0.080 Uiso 1 1 d R . .

loop_
_atom_site_aniso_label
_atom_site_aniso_U_11
_atom_site_aniso_U_22
_atom_site_aniso_U_33
_atom_site_aniso_U_23
_atom_site_aniso_U_13
_atom_site_aniso_U_12
Cu1 0.0283(3) 0.0326(3) 0.0189(3) -0.0044(2) -0.0042(2) 0.0078(2)
O1 0.0332(18) 0.0370(18) 0.0200(15) -0.0009(13) -0.0031(13) 0.0116(15)
N1 0.030(2) 0.0280(19) 0.0171(17) 0.0000(15) -0.0016(15) -0.0009(16)
N2 0.026(2) 0.033(2) 0.0228(19) 0.0067(16) -0.0037(15) -0.0023(16)
N3 0.038(2) 0.042(2) 0.027(2) 0.0000(18) -0.0076(19) 0.011(2)
C1 0.038(3) 0.037(3) 0.021(2) -0.001(2) -0.0038(19) -0.001(2)
C2 0.049(3) 0.042(3) 0.018(2) -0.005(2) -0.001(2) -0.006(2)
C3 0.040(3) 0.045(3) 0.028(3) -0.013(2) 0.011(2) -0.002(2)
C4 0.027(2) 0.036(3) 0.030(2) -0.003(2) 0.0016(19) 0.001(2)
C5 0.024(2) 0.025(2) 0.022(2) 0.0037(18) -0.0002(17) -0.0011(18)
C6 0.023(2) 0.028(2) 0.020(2) 0.0023(18) 0.0012(17) -0.0002(19)
C7 0.023(2) 0.033(2) 0.024(2) 0.0015(19) -0.0012(18) 0.0016(19)
C8 0.025(2) 0.030(2) 0.021(2) 0.0008(18) -0.0031(18) -0.0005(19)
C9 0.030(3) 0.052(3) 0.027(2) 0.010(2) 0.003(2) 0.002(2)
C10 0.020(2) 0.062(4) 0.041(3) 0.013(3) 0.004(2) 0.010(2)
C11 0.027(3) 0.044(3) 0.034(3) 0.013(2) -0.006(2) 0.004(2)
C12 0.043(3) 0.063(4) 0.058(4) 0.015(3) -0.013(3) 0.015(3)
C13 0.039(3) 0.033(3) 0.030(3) -0.001(2) -0.001(2) 0.002(2)
Cl1 0.0307(7) 0.0624(9) 0.0510(8) -0.0001(7) -0.0016(6) 0.0001(6)
O2 0.036(2) 0.139(5) 0.076(3) 0.014(3) 0.001(2) 0.004(3)
O3 0.094(5) 0.186(9) 0.043(3) 0.010(4) -0.001(3) 0.052(6)
O4 0.084(4) 0.086(5) 0.069(4) -0.001(3) 0.028(3) 0.015(3)
O5 0.111(6) 0.063(5) 0.275(14) -0.028(6) 0.028(8) -0.029(5)
O3' 0.028(15) 0.13(3) 0.07(2) -0.03(2) 0.004(14) -0.002(18)
O4' 0.11(2) 0.15(3) 0.13(3) 0.03(3) -0.03(2) 0.07(2)
O5' 0.08(2) 0.14(3) 0.15(3) 0.00(2) 0.08(2) -0.05(2)
Cl2 0.0364(7) 0.0327(7) 0.0565(8) -0.0013(6) 0.0063(6) 0.0009(5)
O6 0.056(3) 0.039(2) 0.097(3) -0.010(2) 0.007(2) 0.007(2)
O7 0.056(4) 0.051(4) 0.171(9) 0.011(5) 0.054(5) -0.009(3)
O8 0.053(4) 0.051(3) 0.102(6) -0.010(4) -0.026(4) 0.008(3)
O9 0.154(9) 0.105(6) 0.048(4) -0.029(4) 0.005(5) 0.021(6)
O7' 0.13(2) 0.099(17) 0.098(17) 0.037(14) 0.010(16) 0.035(16)
O8' 0.057(13) 0.049(11) 0.106(18) 0.011(13) 0.039(13) 0.004(10)
O9' 0.113(18) 0.044(13) 0.15(2) -0.028(14) -0.017(18) -0.029(13)
O1W 0.039(2) 0.042(2) 0.065(3) -0.0057(19) 0.0130(18) 0.0016(17)

loop_
_atom_type_symbol
_atom_type_description
_atom_type_scat_dispersion_real
_atom_type_scat_dispersion_imag
_atom_type_scat_source
C C 0.0033 0.0016 'International Tables Vol C Tables 4.2.6.8 and 6.1.1.4'
H H 0.0000 0.0000 'International Tables Vol C Tables 4.2.6.8 and 6.1.1.4'
N N 0.0061 0.0033 'International Tables Vol C Tables 4.2.6.8 and 6.1.1.4'
O O 0.0106 0.0060 'International Tables Vol C Tables 4.2.6.8 and 6.1.1.4'
Cl Cl 0.1484 0.1585 'International Tables Vol C Tables 4.2.6.8 and 6.1.1.4'
Cu Cu 0.3201 1.2651 'International Tables Vol C Tables 4.2.6.8 and 6.1.1.4'

loop_
_geom_angle_atom_site_label_1
_geom_angle_atom_site_label_2
_geom_angle_atom_site_label_3
_geom_angle
_geom_angle_site_symmetry_1
_geom_angle_site_symmetry_3
_geom_angle_publ_flag
N3 Cu1 N1 97.81(16) . . ?
N3 Cu1 N2 93.53(16) . 3_655 ?
N1 Cu1 N2 167.47(15) . 3_655 ?
N3 Cu1 O1 174.62(16) . . ?
N1 Cu1 O1 80.25(13) . . ?
N2 Cu1 O1 87.98(13) 3_655 . ?
N3 Cu1 O1W 94.46(17) . . ?
N1 Cu1 O1W 92.23(14) . . ?
N2 Cu1 O1W 92.18(15) 3_655 . ?
O1 Cu1 O1W 90.64(14) . . ?
N3 Cu1 O6 87.57(16) . . ?
N1 Cu1 O6 88.78(14) . . ?
N2 Cu1 O6 86.39(15) 3_655 . ?
O1 Cu1 O6 87.37(14) . . ?
O1W Cu1 O6 177.59(15) . . ?
N3 Cu1 C6 153.91(15) . . ?
N1 Cu1 C6 56.59(13) . . ?
N2 Cu1 C6 111.54(14) 3_655 . ?
O1 Cu1 C6 23.66(12) . . ?
O1W Cu1 C6 91.76(13) . . ?
O6 Cu1 C6 86.96(13) . . ?
N3 Cu1 C5 123.68(14) . . ?
N1 Cu1 C5 26.10(13) . . ?
N2 Cu1 C5 141.82(13) 3_655 . ?
O1 Cu1 C5 54.16(12) . . ?
O1W Cu1 C5 92.99(13) . . ?
O6 Cu1 C5 86.95(12) . . ?
C6 Cu1 C5 30.51(12) . . ?
N3 Cu1 C7 110.67(15) . 3_655 ?
N1 Cu1 C7 148.85(14) . 3_655 ?
N2 Cu1 C7 24.63(14) 3_655 3_655 ?
O1 Cu1 C7 72.43(13) . 3_655 ?
O1W Cu1 C7 73.74(13) . 3_655 ?
O6 Cu1 C7 104.33(14) . 3_655 ?
C6 Cu1 C7 95.40(13) . 3_655 ?
C5 Cu1 C7 124.96(12) . 3_655 ?
N3 Cu1 C11 77.92(16) . 3_655 ?
N1 Cu1 C11 159.25(15) . 3_655 ?
N2 Cu1 C11 21.79(14) 3_655 3_655 ?
O1 Cu1 C11 102.11(13) . 3_655 ?
O1W Cu1 C11 108.27(13) . 3_655 ?
O6 Cu1 C11 70.86(13) . 3_655 ?
C6 Cu1 C11 123.81(13) . 3_655 ?
C5 Cu1 C11 149.02(13) . 3_655 ?
C7 Cu1 C11 46.42(13) 3_655 3_655 ?
N3 Cu1 C1 77.21(15) . . ?
N1 Cu1 C1 20.62(14) . . ?
N2 Cu1 C1 169.71(14) 3_655 . ?
O1 Cu1 C1 100.84(13) . . ?
O1W Cu1 C1 93.01(13) . . ?
O6 Cu1 C1 88.71(14) . . ?
C6 Cu1 C1 77.18(13) . . ?
C5 Cu1 C1 46.67(13) . . ?
C7 Cu1 C1 164.77(13) 3_655 . ?
C11 Cu1 C1 148.29(13) 3_655 . ?
C6 O1 Cu1 115.4(3) . . ?
C1 N1 C5 118.6(4) . . ?
C1 N1 Cu1 127.4(3) . . ?
C5 N1 Cu1 113.8(3) . . ?
C7 N2 C11 118.4(4) . . ?
C7 N2 Cu1 116.9(3) . 3_645 ?
C11 N2 Cu1 124.7(3) . 3_645 ?
C13 N3 Cu1 170.1(4) . . ?
N1 C1 C2 121.8(4) . . ?
N1 C1 Cu1 32.0(2) . . ?
C2 C1 Cu1 153.6(3) . . ?
C3 C2 C1 119.0(4) . . ?
C2 C3 C4 119.8(5) . . ?
C5 C4 C3 118.4(5) . . ?
N1 C5 C4 122.3(4) . . ?
N1 C5 C6 112.2(4) . . ?
C4 C5 C6 125.4(4) . . ?
N1 C5 Cu1 40.06(19) . . ?
C4 C5 Cu1 161.7(3) . . ?
C6 C5 Cu1 72.2(2) . . ?
O1 C6 C8 117.2(4) . . ?
O1 C6 C5 118.2(4) . . ?
C8 C6 C5 124.4(4) . . ?
O1 C6 Cu1 40.9(2) . . ?
C8 C6 Cu1 158.0(3) . . ?
C5 C6 Cu1 77.3(2) . . ?
N2 C7 C8 122.7(4) . . ?
N2 C7 Cu1 38.5(2) . 3_645 ?
C8 C7 Cu1 161.2(3) . 3_645 ?
C7 C8 C9 118.7(4) . . ?
C7 C8 C6 115.2(4) . . ?
C9 C8 C6 126.1(4) . . ?
C10 C9 C8 118.7(4) . . ?
C9 C10 C11 119.3(4) . . ?
N2 C11 C10 122.1(4) . . ?
N2 C11 Cu1 33.6(2) . 3_645 ?
C10 C11 Cu1 155.7(3) . 3_645 ?
N3 C13 C12 179.2(6) . . ?
O5 Cl1 O2 112.8(5) . . ?
O5 Cl1 O4' 135.1(12) . . ?
O2 Cl1 O4' 111.9(11) . . ?
O5 Cl1 O5' 47.7(16) . . ?
O2 Cl1 O5' 110.3(11) . . ?
O4' Cl1 O5' 110.9(11) . . ?
O5 Cl1 O3 114.0(6) . . ?
O2 Cl1 O3 111.5(4) . . ?
O4' Cl1 O3 50.6(17) . . ?
O5' Cl1 O3 138.2(11) . . ?
O5 Cl1 O3' 61.7(15) . . ?
O2 Cl1 O3' 107.1(9) . . ?
O4' Cl1 O3' 108.5(11) . . ?
O5' Cl1 O3' 108.0(11) . . ?
O3 Cl1 O3' 60.1(16) . . ?
O5 Cl1 O4 104.0(5) . . ?
O2 Cl1 O4 109.0(4) . . ?
O4' Cl1 O4 56.4(18) . . ?
O5' Cl1 O4 59.4(17) . . ?
O3 Cl1 O4 104.9(4) . . ?
O3' Cl1 O4 144.0(9) . . ?
O7 Cl2 O8' 128.9(8) . . ?
O7 Cl2 O9' 50.7(11) . . ?
O8' Cl2 O9' 113.3(10) . . ?
O7 Cl2 O6 115.7(3) . . ?
O8' Cl2 O6 115.3(8) . . ?
O9' Cl2 O6 108.7(8) . . ?
O7 Cl2 O8 111.7(5) . . ?
O8' Cl2 O8 44.3(11) . . ?
O9' Cl2 O8 140.2(9) . . ?
O6 Cl2 O8 111.0(3) . . ?
O7 Cl2 O7' 56.5(11) . . ?
O8' Cl2 O7' 110.0(10) . . ?
O9' Cl2 O7' 107.2(10) . . ?
O6 Cl2 O7' 101.5(8) . . ?
O8 Cl2 O7' 67.9(11) . . ?
O7 Cl2 O9 108.5(5) . . ?
O8' Cl2 O9 59.4(11) . . ?
O9' Cl2 O9 62.2(12) . . ?
O6 Cl2 O9 105.5(4) . . ?
O8 Cl2 O9 103.4(5) . . ?
O7' Cl2 O9 153.0(9) . . ?
Cl2 O6 Cu1 130.0(3) . . ?

loop_
_geom_bond_atom_site_label_1
_geom_bond_atom_site_label_2
_geom_bond_distance
_geom_bond_site_symmetry_2
_geom_bond_publ_flag
Cu1 N3 1.983(4) . ?
Cu1 N1 1.997(4) . ?
Cu1 N2 1.997(4) 3_655 ?
Cu1 O1 2.008(3) . ?
Cu1 O1W 2.255(4) . ?
Cu1 O6 2.599(4) . ?
Cu1 C6 2.769(4) . ?
Cu1 C5 2.838(4) . ?
Cu1 C7 2.862(4) 3_655 ?
Cu1 C11 2.971(5) 3_655 ?
Cu1 C1 2.995(4) . ?
O1 C6 1.230(5) . ?
N1 C1 1.327(5) . ?
N1 C5 1.365(6) . ?
N2 C7 1.338(6) . ?
N2 C11 1.341(6) . ?
N2 Cu1 1.997(4) 3_645 ?
N3 C13 1.121(6) . ?
C1 C2 1.395(7) . ?
C2 C3 1.372(7) . ?
C3 C4 1.380(7) . ?
C4 C5 1.374(6) . ?
C5 C6 1.477(6) . ?
C6 C8 1.474(6) . ?
C7 C8 1.380(6) . ?
C7 Cu1 2.862(4) 3_645 ?
C8 C9 1.387(6) . ?
C9 C10 1.380(7) . ?
C10 C11 1.383(7) . ?
C11 Cu1 2.971(5) 3_645 ?
C12 C13 1.459(7) . ?
Cl1 O5 1.386(6) . ?
Cl1 O2 1.389(4) . ?
Cl1 O4' 1.395(9) . ?
Cl1 O5' 1.397(9) . ?
Cl1 O3 1.407(5) . ?
Cl1 O3' 1.416(9) . ?
Cl1 O4 1.440(5) . ?
Cl2 O7 1.373(5) . ?
Cl2 O8' 1.374(8) . ?
Cl2 O9' 1.400(8) . ?
Cl2 O6 1.412(4) . ?
Cl2 O8 1.424(5) . ?
Cl2 O7' 1.425(8) . ?
Cl2 O9 1.438(5) . ?

loop_
_geom_torsion_atom_site_label_1
_geom_torsion_atom_site_label_2
_geom_torsion_atom_site_label_3
_geom_torsion_atom_site_label_4
_geom_torsion
_geom_torsion_site_symmetry_1
_geom_torsion_site_symmetry_2
_geom_torsion_site_symmetry_3
_geom_torsion_site_symmetry_4
_geom_torsion_publ_flag
N3 Cu1 O1 C6 68.5(17) . . . . ?
N1 Cu1 O1 C6 -0.8(3) . . . . ?
N2 Cu1 O1 C6 174.9(3) 3_655 . . . ?
O1W Cu1 O1 C6 -92.9(3) . . . . ?
O6 Cu1 O1 C6 88.4(3) . . . . ?
C5 Cu1 O1 C6 0.3(3) . . . . ?
C7 Cu1 O1 C6 -165.6(3) 3_655 . . . ?
C11 Cu1 O1 C6 158.2(3) 3_655 . . . ?
C1 Cu1 O1 C6 0.2(3) . . . . ?
N3 Cu1 N1 C1 2.2(4) . . . . ?
N2 Cu1 N1 C1 156.9(6) 3_655 . . . ?
O1 Cu1 N1 C1 177.1(4) . . . . ?
O1W Cu1 N1 C1 -92.6(4) . . . . ?
O6 Cu1 N1 C1 89.6(4) . . . . ?
C6 Cu1 N1 C1 176.7(5) . . . . ?
C5 Cu1 N1 C1 175.1(6) . . . . ?
C7 Cu1 N1 C1 -154.1(4) 3_655 . . . ?
C11 Cu1 N1 C1 78.7(6) 3_655 . . . ?
N3 Cu1 N1 C5 -172.9(3) . . . . ?
N2 Cu1 N1 C5 -18.3(9) 3_655 . . . ?
O1 Cu1 N1 C5 2.0(3) . . . . ?
O1W Cu1 N1 C5 92.2(3) . . . . ?
O6 Cu1 N1 C5 -85.6(3) . . . . ?
C6 Cu1 N1 C5 1.6(3) . . . . ?
C7 Cu1 N1 C5 30.7(5) 3_655 . . . ?
C11 Cu1 N1 C5 -96.5(5) 3_655 . . . ?
C1 Cu1 N1 C5 -175.1(6) . . . . ?
N1 Cu1 N3 C13 -140(3) . . . . ?
N2 Cu1 N3 C13 45(3) 3_655 . . . ?
O1 Cu1 N3 C13 151(2) . . . . ?
O1W Cu1 N3 C13 -47(3) . . . . ?
O6 Cu1 N3 C13 131(3) . . . . ?
C6 Cu1 N3 C13 -151(2) . . . . ?
C5 Cu1 N3 C13 -144(3) . . . . ?
C7 Cu1 N3 C13 27(3) 3_655 . . . ?
C11 Cu1 N3 C13 60(3) 3_655 . . . ?
C1 Cu1 N3 C13 -139(3) . . . . ?
C5 N1 C1 C2 -0.4(7) . . . . ?
Cu1 N1 C1 C2 -175.3(4) . . . . ?
C5 N1 C1 Cu1 174.9(6) . . . . ?
N3 Cu1 C1 N1 -177.8(4) . . . . ?
N2 Cu1 C1 N1 -151.5(8) 3_655 . . . ?
O1 Cu1 C1 N1 -2.9(4) . . . . ?
O1W Cu1 C1 N1 88.3(4) . . . . ?
O6 Cu1 C1 N1 -90.0(4) . . . . ?
C6 Cu1 C1 N1 -2.8(4) . . . . ?
C5 Cu1 C1 N1 -2.9(4) . . . . ?
C7 Cu1 C1 N1 59.3(7) 3_655 . . . ?
C11 Cu1 C1 N1 -138.6(4) 3_655 . . . ?
N3 Cu1 C1 C2 -168.8(8) . . . . ?
N1 Cu1 C1 C2 9.0(7) . . . . ?
N2 Cu1 C1 C2 -142.5(9) 3_655 . . . ?
O1 Cu1 C1 C2 6.1(8) . . . . ?
O1W Cu1 C1 C2 97.3(8) . . . . ?
O6 Cu1 C1 C2 -81.0(8) . . . . ?
C6 Cu1 C1 C2 6.2(8) . . . . ?
C5 Cu1 C1 C2 6.0(7) . . . . ?
C7 Cu1 C1 C2 68.2(10) 3_655 . . . ?
C11 Cu1 C1 C2 -129.7(7) 3_655 . . . ?
N1 C1 C2 C3 2.3(8) . . . . ?
Cu1 C1 C2 C3 -3.3(11) . . . . ?
C1 C2 C3 C4 -1.7(8) . . . . ?
C2 C3 C4 C5 -0.6(7) . . . . ?
C1 N1 C5 C4 -2.1(6) . . . . ?
Cu1 N1 C5 C4 173.5(4) . . . . ?
C1 N1 C5 C6 -178.3(4) . . . . ?
Cu1 N1 C5 C6 -2.7(4) . . . . ?
C1 N1 C5 Cu1 -175.6(5) . . . . ?
C3 C4 C5 N1 2.6(7) . . . . ?
C3 C4 C5 C6 178.3(4) . . . . ?
C3 C4 C5 Cu1 16.0(13) . . . . ?
N3 Cu1 C5 N1 8.4(4) . . . . ?
N2 Cu1 C5 N1 173.7(3) 3_655 . . . ?
O1 Cu1 C5 N1 -177.6(4) . . . . ?
O1W Cu1 C5 N1 -89.0(3) . . . . ?
O6 Cu1 C5 N1 93.4(3) . . . . ?
C6 Cu1 C5 N1 -177.4(4) . . . . ?
C7 Cu1 C5 N1 -161.2(3) 3_655 . . . ?
C11 Cu1 C5 N1 136.8(3) 3_655 . . . ?
C1 Cu1 C5 N1 2.3(3) . . . . ?
N3 Cu1 C5 C4 -9.3(11) . . . . ?
N1 Cu1 C5 C4 -17.7(10) . . . . ?
N2 Cu1 C5 C4 155.9(10) 3_655 . . . ?
O1 Cu1 C5 C4 164.7(11) . . . . ?
O1W Cu1 C5 C4 -106.7(10) . . . . ?
O6 Cu1 C5 C4 75.7(11) . . . . ?
C6 Cu1 C5 C4 164.9(12) . . . . ?
C7 Cu1 C5 C4 -178.9(10) 3_655 . . . ?
C11 Cu1 C5 C4 119.1(10) 3_655 . . . ?
C1 Cu1 C5 C4 -15.4(10) . . . . ?
N3 Cu1 C5 C6 -174.2(3) . . . . ?
N1 Cu1 C5 C6 177.4(4) . . . . ?
N2 Cu1 C5 C6 -9.0(4) 3_655 . . . ?
O1 Cu1 C5 C6 -0.2(2) . . . . ?
O1W Cu1 C5 C6 88.4(2) . . . . ?
O6 Cu1 C5 C6 -89.2(3) . . . . ?
C7 Cu1 C5 C6 16.2(3) 3_655 . . . ?
C11 Cu1 C5 C6 -45.8(4) 3_655 . . . ?
C1 Cu1 C5 C6 179.7(3) . . . . ?
Cu1 O1 C6 C8 -176.8(3) . . . . ?
Cu1 O1 C6 C5 -0.5(5) . . . . ?
N1 C5 C6 O1 2.2(6) . . . . ?
C4 C5 C6 O1 -173.9(4) . . . . ?
Cu1 C5 C6 O1 0.3(3) . . . . ?
N1 C5 C6 C8 178.2(4) . . . . ?
C4 C5 C6 C8 2.1(7) . . . . ?
Cu1 C5 C6 C8 176.4(4) . . . . ?
N1 C5 C6 Cu1 1.8(3) . . . . ?
C4 C5 C6 Cu1 -174.2(5) . . . . ?
N3 Cu1 C6 O1 -168.6(4) . . . . ?
N1 Cu1 C6 O1 179.1(4) . . . . ?
N2 Cu1 C6 O1 -5.5(4) 3_655 . . . ?
O1W Cu1 C6 O1 87.6(3) . . . . ?
O6 Cu1 C6 O1 -90.4(3) . . . . ?
C5 Cu1 C6 O1 -179.5(5) . . . . ?
C7 Cu1 C6 O1 13.7(3) 3_655 . . . ?
C11 Cu1 C6 O1 -25.9(4) 3_655 . . . ?
C1 Cu1 C6 O1 -179.7(3) . . . . ?
N3 Cu1 C6 C8 -161.0(7) . . . . ?
N1 Cu1 C6 C8 -173.4(9) . . . . ?
N2 Cu1 C6 C8 2.1(9) 3_655 . . . ?
O1 Cu1 C6 C8 7.6(7) . . . . ?
O1W Cu1 C6 C8 95.1(8) . . . . ?
O6 Cu1 C6 C8 -82.8(8) . . . . ?
C5 Cu1 C6 C8 -172.0(10) . . . . ?
C7 Cu1 C6 C8 21.3(8) 3_655 . . . ?
C11 Cu1 C6 C8 -18.3(9) 3_655 . . . ?
C1 Cu1 C6 C8 -172.2(8) . . . . ?
N3 Cu1 C6 C5 11.0(5) . . . . ?
N1 Cu1 C6 C5 -1.4(2) . . . . ?
N2 Cu1 C6 C5 174.1(2) 3_655 . . . ?
O1 Cu1 C6 C5 179.5(5) . . . . ?
O1W Cu1 C6 C5 -92.9(2) . . . . ?
O6 Cu1 C6 C5 89.1(2) . . . . ?
C7 Cu1 C6 C5 -166.7(2) 3_655 . . . ?
C11 Cu1 C6 C5 153.6(2) 3_655 . . . ?
C1 Cu1 C6 C5 -0.2(2) . . . . ?
C11 N2 C7 C8 1.0(7) . . . . ?
Cu1 N2 C7 C8 -179.4(3) 3_645 . . . ?
C11 N2 C7 Cu1 -179.6(6) . . . 3_645 ?
N2 C7 C8 C9 -0.6(7) . . . . ?
Cu1 C7 C8 C9 -1.8(13) 3_645 . . . ?
N2 C7 C8 C6 -178.0(4) . . . . ?
Cu1 C7 C8 C6 -179.2(8) 3_645 . . . ?
O1 C6 C8 C7 38.6(6) . . . . ?
C5 C6 C8 C7 -137.4(4) . . . . ?
Cu1 C6 C8 C7 33.1(10) . . . . ?
O1 C6 C8 C9 -138.5(5) . . . . ?
C5 C6 C8 C9 45.4(7) . . . . ?
Cu1 C6 C8 C9 -144.1(7) . . . . ?
C7 C8 C9 C10 0.0(8) . . . . ?
C6 C8 C9 C10 177.0(5) . . . . ?
C8 C9 C10 C11 0.2(8) . . . . ?
C7 N2 C11 C10 -0.8(8) . . . . ?
Cu1 N2 C11 C10 179.6(4) 3_645 . . . ?
C7 N2 C11 Cu1 179.6(6) . . . 3_645 ?
C9 C10 C11 N2 0.3(9) . . . . ?
C9 C10 C11 Cu1 0.8(13) . . . 3_645 ?
Cu1 N3 C13 C12 -106(45) . . . . ?
O7 Cl2 O6 Cu1 169.6(6) . . . . ?
O8' Cl2 O6 Cu1 -7.4(14) . . . . ?
O9' Cl2 O6 Cu1 -135.8(14) . . . . ?
O8 Cl2 O6 Cu1 40.8(5) . . . . ?
O7' Cl2 O6 Cu1 111.4(13) . . . . ?
O9 Cl2 O6 Cu1 -70.5(5) . . . . ?
N3 Cu1 O6 Cl2 127.8(4) . . . . ?
N1 Cu1 O6 Cl2 29.9(4) . . . . ?
N2 Cu1 O6 Cl2 -138.6(4) 3_655 . . . ?
O1 Cu1 O6 Cl2 -50.4(4) . . . . ?
O1W Cu1 O6 Cl2 -85(3) . . . . ?
C6 Cu1 O6 Cl2 -26.7(4) . . . . ?
C5 Cu1 O6 Cl2 3.8(4) . . . . ?
C7 Cu1 O6 Cl2 -121.5(4) 3_655 . . . ?
C11 Cu1 O6 Cl2 -154.2(4) 3_655 . . . ?
C1 Cu1 O6 Cl2 50.5(4) . . . . ?
